data_7014235
loop_
_publ_author_name
'Miller, Thomas A.'
'Jeffery, John C.'
'Ward, Michael D.'
'Adams, Harry'
'Pope, Simon J. A.'
'Faulkner, Stephen'

_publ_section_title
;
 Photoinduced Ru-Yb energy transfer and sensitised near-IR luminescence
 in a coordination polymer containing co-crystallised [Ru(bipy)(CN)4]2-
 and Yb(III) units.
;
_journal_issue 10
_journal_name_full 'Dalton transactions (Cambridge, England : 2003)'
_journal_page_first 1524
_journal_page_last 1526
_journal_paper_doi 10.1039/b404820b
_journal_year 2004
_chemical_formula_moiety 'C42 H74 N18 O25 Ru3 Yb2'
_chemical_formula_sum 'C42 H74 N18 O25 Ru3 Yb2'
_chemical_formula_weight 1880.48
_chemical_name_systematic
;
?
;
_space_group_IT_number 2
_symmetry_cell_setting triclinic
_symmetry_space_group_name_Hall '-P 1'
_symmetry_space_group_name_H-M 'P -1'
_atom_sites_solution_hydrogens geom
_atom_sites_solution_primary direct
_atom_sites_solution_secondary difmap
_audit_creation_method SHELXL-97
_cell_angle_alpha 76.905(2)
_cell_angle_beta 69.370(2)
_cell_angle_gamma 79.148(2)
_cell_formula_units_Z 2
_cell_length_a 14.442(2)
_cell_length_b 15.449(2)
_cell_length_c 16.392(2)
_cell_measurement_reflns_used 8048
_cell_measurement_temperature 150(2)
_cell_measurement_theta_max 54.825
_cell_measurement_theta_min 4.812
_cell_volume 3310.1(7)
_computing_cell_refinement 'Bruker XSCANS'
_computing_data_collection 'Bruker XSCANS'
_computing_data_reduction 'Bruker SHELXTL'
_computing_molecular_graphics 'Bruker SHELXTL'
_computing_publication_material 'Bruker SHELXTL'
_computing_structure_refinement 'SHELXL-97 (Sheldrick, 1997)'
_computing_structure_solution 'SHELXS-97 (Sheldrick, 1990)'
_diffrn_ambient_temperature 150(2)
_diffrn_measured_fraction_theta_full 0.952
_diffrn_measured_fraction_theta_max 0.952
_diffrn_measurement_device_type 'Bruker SMART'
_diffrn_measurement_method '\w scans'
_diffrn_radiation_monochromator graphite
_diffrn_radiation_source 'fine-focus sealed tube'
_diffrn_radiation_type MoK\a
_diffrn_radiation_wavelength 0.71073
_diffrn_reflns_av_R_equivalents 0.0303
_diffrn_reflns_av_sigmaI/netI 0.0393
_diffrn_reflns_limit_h_max 18
_diffrn_reflns_limit_h_min -18
_diffrn_reflns_limit_k_max 19
_diffrn_reflns_limit_k_min -19
_diffrn_reflns_limit_l_max 20
_diffrn_reflns_limit_l_min -21
_diffrn_reflns_number 35749
_diffrn_reflns_theta_full 27.56
_diffrn_reflns_theta_max 27.56
_diffrn_reflns_theta_min 1.36
_exptl_absorpt_coefficient_mu 3.554
_exptl_absorpt_correction_T_max 0.2803
_exptl_absorpt_correction_T_min 0.2695
_exptl_absorpt_correction_type multi-scan
_exptl_absorpt_process_details sadabs
_exptl_crystal_colour yellow
_exptl_crystal_density_diffrn 1.887
_exptl_crystal_density_method 'not measured'
_exptl_crystal_description block
_exptl_crystal_F_000 1848
_exptl_crystal_size_max 0.50
_exptl_crystal_size_mid 0.50
_exptl_crystal_size_min 0.48
_refine_diff_density_max 5.359
_refine_diff_density_min -4.023
_refine_diff_density_rms 0.216
_refine_ls_extinction_method none
_refine_ls_goodness_of_fit_ref 1.044
_refine_ls_hydrogen_treatment mixed
_refine_ls_matrix_type full
_refine_ls_number_parameters 733
_refine_ls_number_reflns 14538
_refine_ls_number_restraints 0
_refine_ls_restrained_S_all 1.044
_refine_ls_R_factor_all 0.0778
_refine_ls_R_factor_gt 0.0622
_refine_ls_shift/su_max 0.001
_refine_ls_shift/su_mean 0.000
_refine_ls_structure_factor_coef Fsqd
_refine_ls_weighting_details 'calc w=1/[\s^2^(Fo^2^)+(0.0933P)^2^+34.1551P] where P=(Fo^2^+2Fc^2^)/3'
_refine_ls_weighting_scheme calc
_refine_ls_wR_factor_gt 0.1677
_refine_ls_wR_factor_ref 0.1810
_reflns_number_gt 11590
_reflns_number_total 14538
_reflns_threshold_expression >2sigma(I)
_cod_data_source_file b404820b.txt
_cod_data_source_block imw52m
_cod_depositor_comments
;
The following automatic conversions were performed:
'_symmetry_cell_setting' value 'Triclinic' changed to 'triclinic'
according to '/home/saulius/struct/CIF-dictionaries/cif_core.dic'
dictionary named 'cif_core.dic' version 2.4.1 from 2010-06-29.

Automatic conversion script
Id: cif_fix_enum 1527 2010-12-29 10:47:43Z saulius 
;
_cod_original_cell_volume 3309.9(8)
_cod_original_sg_symbol_H-M P-1
_cod_database_code 7014235

loop_
_symmetry_equiv_pos_as_xyz
'x, y, z'
'-x, -y, -z'

loop_
_atom_site_label
_atom_site_type_symbol
_atom_site_fract_x
_atom_site_fract_y
_atom_site_fract_z
_atom_site_U_iso_or_equiv
_atom_site_adp_type
_atom_site_occupancy
_atom_site_symmetry_multiplicity
_atom_site_calc_flag
_atom_site_refinement_flags
_atom_site_disorder_assembly
_atom_site_disorder_group
Ru1 Ru 0.78519(5) 0.74765(5) 0.53325(4) 0.03303(17) Uani 1 1 d . . .
Ru2 Ru 0.93028(5) 0.27373(4) 0.16989(4) 0.02651(15) Uani 1 1 d . . .
Ru3 Ru 0.49925(5) -0.24345(4) 0.25229(4) 0.02713(15) Uani 1 1 d . . .
Yb1 Yb 1.14132(3) -0.04131(2) 0.25821(3) 0.03348(11) Uani 1 1 d . . .
Yb2 Yb 0.63108(3) 0.06823(3) 0.23555(3) 0.04535(13) Uani 1 1 d . . .
N1 N 0.9138(10) 0.8897(7) 0.5328(7) 0.078(4) Uani 1 1 d . . .
N2 N 0.6596(8) 0.7462(7) 0.7364(6) 0.063(3) Uani 1 1 d . . .
N3 N 0.6270(10) 0.9028(7) 0.4894(9) 0.080(4) Uani 1 1 d . . .
N4 N 0.9103(11) 0.7563(10) 0.3289(7) 0.098(5) Uani 1 1 d . . .
N5 N 0.8787(5) 0.6349(5) 0.5687(5) 0.0340(16) Uani 1 1 d . . .
N6 N 0.7136(5) 0.6413(4) 0.5320(4) 0.0260(13) Uani 1 1 d . . .
N7 N 0.7595(6) 0.1589(5) 0.2014(6) 0.0405(17) Uani 1 1 d . . .
N8 N 0.8432(6) 0.2862(7) 0.3759(6) 0.051(2) Uani 1 1 d . . .
N9 N 1.0365(7) 0.2360(6) -0.0264(6) 0.050(2) Uani 1 1 d . . .
N10 N 1.0616(6) 0.1004(5) 0.2252(6) 0.049(2) Uani 1 1 d . . .
N11 N 0.8546(5) 0.3979(4) 0.1269(4) 0.0264(13) Uani 1 1 d . . .
N12 N 1.0292(5) 0.3661(5) 0.1534(5) 0.0326(15) Uani 1 1 d . . .
N13 N 0.5978(7) -0.0762(6) 0.2456(7) 0.056(2) Uani 1 1 d . . .
N14 N 0.2987(6) -0.1251(5) 0.2488(5) 0.0431(18) Uani 1 1 d . . .
N15 N 0.4136(6) -0.2570(6) 0.4618(5) 0.0441(19) Uani 1 1 d . . .
N16 N 0.5937(7) -0.2255(7) 0.0431(6) 0.057(2) Uani 1 1 d . . .
N17 N 0.6190(5) -0.3404(5) 0.2677(5) 0.0295(14) Uani 1 1 d . . .
N18 N 0.4484(5) -0.3635(4) 0.2537(4) 0.0280(14) Uani 1 1 d . . .
O1 O 0.5589(15) 0.0511(7) 0.3804(7) 0.189(10) Uani 1 1 d . . .
H1A H 0.4960 0.0520 0.4031 0.227 Uiso 1 1 d R . .
H1B H 0.5947 0.0437 0.4135 0.227 Uiso 1 1 d R . .
O2 O 0.4625(12) 0.0788(11) 0.2427(11) 0.141(5) Uiso 1 1 d . . .
H2A H 0.4443 0.1074 0.1990 0.169 Uiso 1 1 d R . .
H2B H 0.4203 0.0540 0.2889 0.169 Uiso 1 1 d R . .
O3 O 0.6003(15) 0.1506(13) 0.1018(13) 0.170(7) Uiso 1 1 d . . .
H3A H 0.5425 0.1588 0.0969 0.204 Uiso 1 1 d R . .
H3B H 0.6485 0.1725 0.0595 0.204 Uiso 1 1 d R . .
O4 O 0.5522(5) 0.2101(5) 0.2646(5) 0.0464(16) Uani 1 1 d . . .
H4A H 0.5822 0.2534 0.2625 0.19(11) Uiso 1 1 d R . .
H4B H 0.4906 0.2229 0.2919 0.10(6) Uiso 1 1 d R . .
O5 O 0.7470(6) 0.0245(6) 0.1094(5) 0.058(2) Uani 1 1 d . . .
H5A H 0.7279 0.0136 0.0696 0.070 Uiso 1 1 d R . .
H5B H 0.8088 0.0193 0.1025 0.070 Uiso 1 1 d R . .
O6 O 0.7520(7) -0.0209(7) 0.2899(7) 0.089(4) Uani 1 1 d . . .
H6A H 0.7365 -0.0678 0.3279 0.107 Uiso 1 1 d R . .
H6B H 0.8106 -0.0065 0.2733 0.107 Uiso 1 1 d R . .
O7 O 0.9675(14) -0.0459(13) 0.3107(12) 0.169(7) Uiso 1 1 d . . .
H7A H 0.9269 -0.0098 0.3427 0.203 Uiso 1 1 d R . .
H7B H 0.9458 -0.0836 0.2936 0.203 Uiso 1 1 d R . .
O8 O 1.0942(9) -0.0458(6) 0.4079(6) 0.087(3) Uani 1 1 d . . .
H8A H 1.0989 -0.0884 0.4499 0.104 Uiso 1 1 d R . .
H8B H 1.0841 0.0030 0.4272 0.104 Uiso 1 1 d R . .
O9 O 1.2340(6) 0.0506(6) 0.2892(6) 0.072(3) Uani 1 1 d . . .
H9A H 1.2039 0.0905 0.3208 0.087 Uiso 1 1 d R . .
H9B H 1.2973 0.0438 0.2690 0.087 Uiso 1 1 d R . .
O10 O 1.2511(6) 0.0144(6) 0.1222(5) 0.071(3) Uani 1 1 d . . .
H10A H 1.2914 0.0495 0.1192 0.086 Uiso 1 1 d R . .
H10B H 1.2508 -0.0002 0.0754 0.086 Uiso 1 1 d R . .
O11 O 1.1297(13) -0.0938(12) 0.1452(12) 0.158(6) Uiso 1 1 d . . .
H11A H 1.0890 -0.0647 0.1190 0.190 Uiso 1 1 d R . .
H11B H 1.1288 -0.1492 0.1476 0.190 Uiso 1 1 d R . .
O12 O 1.1099(5) -0.1883(4) 0.3239(4) 0.0438(15) Uani 1 1 d . . .
H12A H 1.1330 -0.2155 0.3651 0.053 Uiso 1 1 d R . .
H12B H 1.0754 -0.2146 0.3065 0.053 Uiso 1 1 d R . .
O13 O 0.4516(19) 0.0228(17) 0.0843(17) 0.222(10) Uiso 1 1 d . . .
O14 O 0.9524(9) 0.0383(8) 0.0763(8) 0.091(3) Uiso 1 1 d . . .
O15 O 0.8187(8) 0.0734(8) 0.3935(7) 0.088(3) Uiso 1 1 d . . .
O16 O 0.6281(5) 0.2853(4) 0.3541(4) 0.0370(13) Uiso 1 1 d . . .
O17 O 0.7708(5) 0.8725(4) 0.0310(4) 0.0422(15) Uiso 1 1 d . . .
O18 O 0.336(3) 0.837(2) 0.049(2) 0.297(15) Uiso 1 1 d . . .
O19 O 0.2025(5) 0.7311(4) 0.4407(4) 0.0400(14) Uiso 1 1 d . . .
O20 O 0.3320(8) 0.9491(7) 0.4181(7) 0.079(3) Uiso 1 1 d . . .
O21 O 0.4177(16) 0.5800(15) 0.9922(14) 0.104(8) Uiso 0.58(2) 1 d P A 1
O21' O 0.3934(15) 0.6911(14) 0.9226(13) 0.061(7) Uiso 0.42(2) 1 d P A 2
O23 O 0.5518(11) 0.7065(10) 0.9185(10) 0.124(5) Uiso 1 1 d . . .
O24 O 0.6449(15) 0.8295(14) 0.8593(13) 0.174(7) Uiso 1 1 d . . .
O25 O 0.8615(18) 0.3084(17) 0.7924(16) 0.214(10) Uiso 1 1 d . . .
O26 O 0.9680(16) 0.2362(15) 0.8418(14) 0.183(8) Uiso 1 1 d . . .
C1 C 0.8639(9) 0.8380(7) 0.5341(6) 0.052(3) Uani 1 1 d . . .
C2 C 0.7086(8) 0.7465(6) 0.6633(6) 0.041(2) Uani 1 1 d . . .
C3 C 0.6874(9) 0.8448(7) 0.5048(7) 0.054(3) Uani 1 1 d . . .
C4 C 0.8630(9) 0.7521(8) 0.4022(7) 0.053(3) Uani 1 1 d . . .
C5 C 0.9604(7) 0.6362(9) 0.5907(7) 0.050(3) Uani 1 1 d . . .
H5C H 0.9818 0.6922 0.5860 0.060 Uiso 1 1 calc R . .
C6 C 1.0134(8) 0.5587(11) 0.6195(8) 0.067(4) Uani 1 1 d . . .
H6C H 1.0700 0.5620 0.6351 0.080 Uiso 1 1 calc R . .
C7 C 0.9853(7) 0.4773(9) 0.6259(7) 0.055(3) Uani 1 1 d . . .
H7C H 1.0221 0.4236 0.6451 0.065 Uiso 1 1 calc R . .
C8 C 0.9015(6) 0.4746(7) 0.6038(6) 0.0373(19) Uani 1 1 d . . .
H8A' H 0.8795 0.4190 0.6084 0.045 Uiso 1 1 calc R . .
C9 C 0.8507(6) 0.5542(6) 0.5750(5) 0.0316(17) Uani 1 1 d . . .
C10 C 0.7604(6) 0.5582(5) 0.5498(5) 0.0277(16) Uani 1 1 d . . .
C11 C 0.7259(6) 0.4816(5) 0.5454(5) 0.0298(16) Uani 1 1 d . . .
H11A' H 0.7614 0.4242 0.5563 0.036 Uiso 1 1 calc R . .
C12 C 0.6390(7) 0.4904(6) 0.5249(6) 0.038(2) Uani 1 1 d . . .
H12A' H 0.6134 0.4394 0.5215 0.046 Uiso 1 1 calc R . .
C13 C 0.5901(7) 0.5763(7) 0.5092(6) 0.038(2) Uani 1 1 d . . .
H13A H 0.5300 0.5845 0.4956 0.046 Uiso 1 1 calc R . .
C14 C 0.6290(6) 0.6485(6) 0.5136(6) 0.0315(17) Uani 1 1 d . . .
H14A H 0.5944 0.7065 0.5030 0.038 Uiso 1 1 calc R . .
C15 C 0.8251(6) 0.1996(5) 0.1880(6) 0.0301(17) Uani 1 1 d . . .
C16 C 0.8725(6) 0.2850(6) 0.3009(6) 0.0330(18) Uani 1 1 d . . .
C17 C 0.9953(6) 0.2532(5) 0.0436(6) 0.0337(18) Uani 1 1 d . . .
C18 C 1.0117(6) 0.1651(6) 0.2061(6) 0.038(2) Uani 1 1 d . . .
C19 C 0.7675(6) 0.4083(6) 0.1112(6) 0.0339(18) Uani 1 1 d . . .
H19A H 0.7351 0.3568 0.1217 0.041 Uiso 1 1 calc R . .
C20 C 0.7228(7) 0.4907(6) 0.0804(6) 0.041(2) Uani 1 1 d . . .
H20A H 0.6614 0.4955 0.0696 0.049 Uiso 1 1 calc R . .
C21 C 0.7693(8) 0.5654(6) 0.0657(6) 0.047(2) Uani 1 1 d . . .
H21A H 0.7406 0.6228 0.0444 0.056 Uiso 1 1 calc R . .
C22 C 0.8584(8) 0.5558(6) 0.0824(6) 0.042(2) Uani 1 1 d . . .
H22A H 0.8906 0.6069 0.0740 0.051 Uiso 1 1 calc R . .
C23 C 0.9011(7) 0.4706(5) 0.1119(5) 0.0331(18) Uani 1 1 d . . .
C24 C 0.9956(7) 0.4543(6) 0.1298(5) 0.0328(18) Uani 1 1 d . . .
C25 C 1.0515(8) 0.5221(7) 0.1234(6) 0.046(2) Uani 1 1 d . . .
H25A H 1.0279 0.5831 0.1078 0.055 Uiso 1 1 calc R . .
C26 C 1.1405(9) 0.4994(8) 0.1401(7) 0.056(3) Uani 1 1 d . . .
H26A H 1.1793 0.5448 0.1352 0.068 Uiso 1 1 calc R . .
C27 C 1.1737(8) 0.4107(8) 0.1639(7) 0.050(3) Uani 1 1 d . . .
H27A H 1.2351 0.3940 0.1757 0.060 Uiso 1 1 calc R . .
C28 C 1.1157(7) 0.3472(7) 0.1700(6) 0.042(2) Uani 1 1 d . . .
H28A H 1.1382 0.2862 0.1872 0.050 Uiso 1 1 calc R . .
C29 C 0.5619(7) -0.1384(6) 0.2473(6) 0.039(2) Uani 1 1 d . . .
C30 C 0.3746(7) -0.1662(6) 0.2467(6) 0.0345(18) Uani 1 1 d . . .
C31 C 0.4445(6) -0.2536(5) 0.3865(6) 0.0297(16) Uani 1 1 d . . .
C32 C 0.5584(7) -0.2315(6) 0.1184(6) 0.0361(19) Uani 1 1 d . . .
C33 C 0.7037(6) -0.3243(6) 0.2766(6) 0.0359(19) Uani 1 1 d . . .
H33A H 0.7143 -0.2641 0.2707 0.043 Uiso 1 1 calc R . .
C34 C 0.7744(7) -0.3913(7) 0.2939(7) 0.045(2) Uani 1 1 d . . .
H34A H 0.8345 -0.3778 0.2968 0.053 Uiso 1 1 calc R . .
C35 C 0.7565(7) -0.4799(7) 0.3071(7) 0.044(2) Uani 1 1 d . . .
H35A H 0.8031 -0.5276 0.3219 0.053 Uiso 1 1 calc R . .
C36 C 0.6704(6) -0.4976(6) 0.2983(6) 0.0353(18) Uani 1 1 d . . .
H36A H 0.6573 -0.5576 0.3066 0.042 Uiso 1 1 calc R . .
C37 C 0.6041(6) -0.4270(5) 0.2774(5) 0.0288(16) Uani 1 1 d . . .
C38 C 0.5126(6) -0.4399(5) 0.2626(5) 0.0286(16) Uani 1 1 d . . .
C39 C 0.4922(7) -0.5221(6) 0.2574(6) 0.0357(18) Uani 1 1 d . . .
H39A H 0.5365 -0.5746 0.2661 0.043 Uiso 1 1 calc R . .
C40 C 0.4075(8) -0.5272(7) 0.2395(7) 0.044(2) Uani 1 1 d . . .
H40A H 0.3937 -0.5828 0.2337 0.053 Uiso 1 1 calc R . .
C41 C 0.3425(7) -0.4500(7) 0.2301(6) 0.043(2) Uani 1 1 d . . .
H41A H 0.2832 -0.4524 0.2185 0.052 Uiso 1 1 calc R . .
C42 C 0.3647(6) -0.3696(6) 0.2377(6) 0.0353(19) Uani 1 1 d . . .
H42A H 0.3196 -0.3171 0.2314 0.042 Uiso 1 1 calc R . .

loop_
_atom_site_aniso_label
_atom_site_aniso_U_11
_atom_site_aniso_U_22
_atom_site_aniso_U_33
_atom_site_aniso_U_23
_atom_site_aniso_U_13
_atom_site_aniso_U_12
Ru1 0.0362(4) 0.0333(4) 0.0289(3) -0.0102(3) 0.0001(3) -0.0174(3)
Ru2 0.0227(3) 0.0191(3) 0.0345(3) -0.0027(2) -0.0057(2) -0.0038(2)
Ru3 0.0266(3) 0.0271(3) 0.0294(3) -0.0018(2) -0.0098(3) -0.0095(2)
Yb1 0.0394(2) 0.02305(18) 0.0358(2) 0.00514(14) -0.01544(16) -0.00454(14)
Yb2 0.0388(2) 0.0429(2) 0.0570(3) -0.0188(2) -0.00464(19) -0.02020(18)
N1 0.125(10) 0.065(7) 0.060(6) -0.012(5) -0.024(6) -0.060(7)
N2 0.073(7) 0.051(5) 0.042(5) -0.013(4) 0.012(5) -0.008(5)
N3 0.088(8) 0.040(5) 0.090(9) 0.000(5) -0.022(7) 0.013(5)
N4 0.115(10) 0.142(12) 0.042(6) -0.027(7) 0.013(6) -0.094(10)
N5 0.020(3) 0.056(5) 0.031(4) -0.023(3) -0.002(3) -0.009(3)
N6 0.026(3) 0.030(3) 0.021(3) -0.005(3) -0.005(2) -0.008(3)
N7 0.037(4) 0.033(4) 0.052(5) -0.007(3) -0.012(4) -0.009(3)
N8 0.035(4) 0.068(6) 0.048(5) -0.014(4) -0.009(4) -0.008(4)
N9 0.052(5) 0.041(5) 0.051(5) -0.024(4) -0.001(4) -0.001(4)
N10 0.031(4) 0.026(4) 0.072(6) 0.011(4) -0.009(4) -0.001(3)
N11 0.028(3) 0.020(3) 0.027(3) -0.005(2) -0.005(3) 0.002(2)
N12 0.032(4) 0.031(4) 0.035(4) -0.005(3) -0.007(3) -0.013(3)
N13 0.045(5) 0.053(5) 0.067(6) -0.025(5) 0.004(4) -0.021(4)
N14 0.046(5) 0.035(4) 0.045(5) 0.004(3) -0.020(4) 0.000(3)
N15 0.035(4) 0.059(5) 0.041(5) -0.010(4) -0.015(3) -0.007(4)
N16 0.057(6) 0.070(6) 0.039(5) -0.003(4) -0.011(4) -0.010(5)
N17 0.022(3) 0.037(4) 0.032(3) -0.010(3) -0.008(3) -0.006(3)
N18 0.032(3) 0.031(3) 0.025(3) -0.001(3) -0.012(3) -0.011(3)
O1 0.32(2) 0.058(6) 0.051(6) 0.027(5) 0.048(9) 0.065(10)
O4 0.044(4) 0.036(3) 0.058(4) -0.001(3) -0.017(3) -0.008(3)
O5 0.058(5) 0.069(5) 0.054(4) -0.023(4) -0.009(4) -0.024(4)
O6 0.084(7) 0.082(7) 0.117(8) 0.044(6) -0.071(6) -0.049(5)
O8 0.140(9) 0.043(5) 0.059(5) -0.017(4) 0.008(6) -0.036(5)
O9 0.041(4) 0.080(6) 0.097(7) -0.047(5) 0.000(4) -0.015(4)
O10 0.055(5) 0.086(6) 0.044(4) 0.016(4) -0.012(4) 0.019(4)
O12 0.060(4) 0.029(3) 0.041(4) 0.003(3) -0.018(3) -0.010(3)
C1 0.068(7) 0.057(6) 0.034(5) -0.019(5) 0.002(5) -0.039(5)
C2 0.053(6) 0.028(4) 0.034(5) -0.011(4) 0.001(4) -0.006(4)
C3 0.075(8) 0.035(5) 0.042(6) -0.002(4) -0.004(5) -0.019(5)
C4 0.066(7) 0.062(7) 0.036(5) -0.015(5) 0.002(5) -0.047(6)
C5 0.031(5) 0.085(8) 0.048(6) -0.032(6) -0.013(4) -0.015(5)
C6 0.031(5) 0.131(12) 0.052(7) -0.033(7) -0.018(5) -0.014(6)
C7 0.032(5) 0.089(9) 0.049(6) -0.016(6) -0.024(4) 0.005(5)
C8 0.030(4) 0.051(5) 0.032(4) -0.011(4) -0.012(3) 0.002(4)
C9 0.024(4) 0.047(5) 0.027(4) -0.019(4) -0.004(3) -0.006(3)
C10 0.022(4) 0.033(4) 0.028(4) -0.007(3) -0.007(3) -0.005(3)
C11 0.029(4) 0.030(4) 0.034(4) -0.007(3) -0.013(3) -0.005(3)
C12 0.043(5) 0.038(5) 0.042(5) -0.002(4) -0.018(4) -0.024(4)
C13 0.030(4) 0.052(5) 0.039(5) 0.002(4) -0.019(4) -0.017(4)
C14 0.024(4) 0.033(4) 0.036(4) 0.002(3) -0.013(3) -0.005(3)
C15 0.031(4) 0.015(3) 0.039(4) -0.004(3) -0.007(3) -0.002(3)
C16 0.021(4) 0.035(4) 0.039(5) -0.006(4) -0.005(3) -0.005(3)
C17 0.025(4) 0.020(4) 0.052(5) -0.008(4) -0.006(4) -0.004(3)
C18 0.024(4) 0.034(4) 0.045(5) 0.003(4) -0.005(4) -0.007(3)
C19 0.030(4) 0.033(4) 0.034(4) -0.007(3) -0.006(3) 0.000(3)
C20 0.034(5) 0.040(5) 0.036(5) -0.003(4) -0.004(4) 0.008(4)
C21 0.055(6) 0.028(4) 0.038(5) 0.003(4) -0.006(4) 0.010(4)
C22 0.053(6) 0.022(4) 0.037(5) -0.006(3) 0.005(4) -0.005(4)
C23 0.040(5) 0.027(4) 0.026(4) -0.009(3) 0.003(3) -0.010(3)
C24 0.043(5) 0.028(4) 0.027(4) -0.005(3) -0.007(3) -0.012(3)
C25 0.069(7) 0.039(5) 0.035(5) -0.006(4) -0.013(5) -0.031(5)
C26 0.075(8) 0.067(7) 0.041(5) -0.006(5) -0.017(5) -0.053(6)
C27 0.053(6) 0.065(7) 0.042(5) 0.008(5) -0.025(5) -0.033(5)
C28 0.038(5) 0.047(5) 0.035(5) 0.003(4) -0.008(4) -0.015(4)
C29 0.035(5) 0.034(4) 0.049(5) -0.011(4) -0.007(4) -0.017(4)
C30 0.041(5) 0.030(4) 0.030(4) 0.006(3) -0.013(4) -0.009(4)
C31 0.025(4) 0.031(4) 0.034(4) -0.001(3) -0.011(3) -0.007(3)
C32 0.035(4) 0.033(4) 0.038(5) 0.002(4) -0.010(4) -0.011(3)
C33 0.026(4) 0.042(5) 0.046(5) -0.020(4) -0.009(4) -0.009(3)
C34 0.025(4) 0.067(7) 0.052(6) -0.029(5) -0.014(4) -0.004(4)
C35 0.036(5) 0.052(6) 0.054(6) -0.028(5) -0.022(4) 0.010(4)
C36 0.033(4) 0.036(4) 0.037(5) -0.013(4) -0.012(4) 0.003(3)
C37 0.032(4) 0.033(4) 0.024(4) -0.007(3) -0.008(3) -0.009(3)
C38 0.030(4) 0.033(4) 0.023(4) -0.003(3) -0.009(3) -0.010(3)
C39 0.040(5) 0.034(4) 0.034(4) -0.003(4) -0.011(4) -0.013(4)
C40 0.056(6) 0.043(5) 0.043(5) -0.006(4) -0.016(5) -0.030(5)
C41 0.042(5) 0.057(6) 0.044(5) 0.003(4) -0.023(4) -0.029(5)
C42 0.032(4) 0.045(5) 0.032(4) 0.004(4) -0.015(4) -0.016(4)

loop_
_atom_type_symbol
_atom_type_description
_atom_type_scat_dispersion_real
_atom_type_scat_dispersion_imag
_atom_type_scat_source
C C 0.0033 0.0016 'International Tables Vol C Tables 4.2.6.8 and 6.1.1.4'
H H 0.0000 0.0000 'International Tables Vol C Tables 4.2.6.8 and 6.1.1.4'
N N 0.0061 0.0033 'International Tables Vol C Tables 4.2.6.8 and 6.1.1.4'
O O 0.0106 0.0060 'International Tables Vol C Tables 4.2.6.8 and 6.1.1.4'
Ru Ru -1.2594 0.8363 'International Tables Vol C Tables 4.2.6.8 and 6.1.1.4'
Yb Yb -0.3850 5.5486 'International Tables Vol C Tables 4.2.6.8 and 6.1.1.4'

loop_
_geom_angle_atom_site_label_1
_geom_angle_atom_site_label_2
_geom_angle_atom_site_label_3
_geom_angle
_geom_angle_site_symmetry_1
_geom_angle_site_symmetry_3
_geom_angle_publ_flag
C3 Ru1 C1 88.6(5) . . ?
C3 Ru1 C2 88.8(4) . . ?
C1 Ru1 C2 90.4(4) . . ?
C3 Ru1 C4 90.5(5) . . ?
C1 Ru1 C4 88.3(4) . . ?
C2 Ru1 C4 178.5(4) . . ?
C3 Ru1 N5 174.2(4) . . ?
C1 Ru1 N5 96.8(4) . . ?
C2 Ru1 N5 89.0(3) . . ?
C4 Ru1 N5 91.8(4) . . ?
C3 Ru1 N6 97.0(4) . . ?
C1 Ru1 N6 174.2(4) . . ?
C2 Ru1 N6 91.1(3) . . ?
C4 Ru1 N6 90.2(3) . . ?
N5 Ru1 N6 77.7(3) . . ?
C18 Ru2 C15 88.9(3) . . ?
C18 Ru2 C17 88.2(4) . . ?
C15 Ru2 C17 91.0(3) . . ?
C18 Ru2 C16 86.8(4) . . ?
C15 Ru2 C16 89.2(3) . . ?
C17 Ru2 C16 175.0(3) . . ?
C18 Ru2 N12 97.3(3) . . ?
C15 Ru2 N12 173.1(3) . . ?
C17 Ru2 N12 92.2(3) . . ?
C16 Ru2 N12 88.1(3) . . ?
C18 Ru2 N11 174.4(3) . . ?
C15 Ru2 N11 96.6(3) . . ?
C17 Ru2 N11 90.7(3) . . ?
C16 Ru2 N11 94.2(3) . . ?
N12 Ru2 N11 77.2(3) . . ?
C29 Ru3 C30 91.0(4) . . ?
C29 Ru3 C32 89.9(4) . . ?
C30 Ru3 C32 93.1(4) . . ?
C29 Ru3 C31 88.3(4) . . ?
C30 Ru3 C31 88.0(3) . . ?
C32 Ru3 C31 177.9(3) . . ?
C29 Ru3 N18 173.6(3) . . ?
C30 Ru3 N18 95.1(3) . . ?
C32 Ru3 N18 88.0(3) . . ?
C31 Ru3 N18 93.7(3) . . ?
C29 Ru3 N17 96.4(3) . . ?
C30 Ru3 N17 171.8(3) . . ?
C32 Ru3 N17 90.5(3) . . ?
C31 Ru3 N17 88.6(3) . . ?
N18 Ru3 N17 77.7(3) . . ?
O11 Yb1 O8 148.4(5) . . ?
O11 Yb1 N10 95.6(5) . . ?
O8 Yb1 N10 96.5(4) . . ?
O11 Yb1 O10 67.0(5) . . ?
O8 Yb1 O10 144.4(4) . . ?
N10 Yb1 O10 77.9(3) . . ?
O11 Yb1 O12 78.5(5) . . ?
O8 Yb1 O12 74.0(3) . . ?
N10 Yb1 O12 142.0(3) . . ?
O10 Yb1 O12 130.4(3) . . ?
O11 Yb1 O7 82.1(6) . . ?
O8 Yb1 O7 74.6(5) . . ?
N10 Yb1 O7 70.6(5) . . ?
O10 Yb1 O7 133.0(5) . . ?
O12 Yb1 O7 71.4(5) . . ?
O11 Yb1 O9 141.4(5) . . ?
O8 Yb1 O9 70.0(3) . . ?
N10 Yb1 O9 77.9(3) . . ?
O10 Yb1 O9 74.5(4) . . ?
O12 Yb1 O9 128.9(3) . . ?
O7 Yb1 O9 128.7(5) . . ?
O11 Yb1 N14 92.7(5) . 1_655 ?
O8 Yb1 N14 94.4(4) . 1_655 ?
N10 Yb1 N14 144.1(3) . 1_655 ?
O10 Yb1 N14 73.4(3) . 1_655 ?
O12 Yb1 N14 73.9(3) . 1_655 ?
O7 Yb1 N14 145.3(5) . 1_655 ?
O9 Yb1 N14 74.0(3) . 1_655 ?
O11 Yb1 H11A 15.8 . . ?
O8 Yb1 H11A 146.6 . . ?
N10 Yb1 H11A 80.4 . . ?
O10 Yb1 H11A 67.9 . . ?
O12 Yb1 H11A 88.0 . . ?
O7 Yb1 H11A 73.1 . . ?
O9 Yb1 H11A 139.6 . . ?
N14 Yb1 H11A 107.6 1_655 . ?
O1 Yb2 O5 152.5(4) . . ?
O1 Yb2 O6 76.6(5) . . ?
O5 Yb2 O6 77.9(4) . . ?
O1 Yb2 N13 86.9(5) . . ?
O5 Yb2 N13 77.2(3) . . ?
O6 Yb2 N13 77.0(4) . . ?
O1 Yb2 O4 74.4(3) . . ?
O5 Yb2 O4 130.9(3) . . ?
O6 Yb2 O4 127.9(3) . . ?
N13 Yb2 O4 141.9(3) . . ?
O1 Yb2 N7 106.2(6) . . ?
O5 Yb2 N7 76.5(3) . . ?
O6 Yb2 N7 74.3(3) . . ?
N13 Yb2 N7 144.3(3) . . ?
O4 Yb2 N7 73.6(3) . . ?
O1 Yb2 O2 80.5(7) . . ?
O5 Yb2 O2 115.1(4) . . ?
O6 Yb2 O2 142.9(5) . . ?
N13 Yb2 O2 72.9(5) . . ?
O4 Yb2 O2 71.4(4) . . ?
N7 Yb2 O2 141.0(4) . . ?
O1 Yb2 O3 139.6(6) . . ?
O5 Yb2 O3 67.2(5) . . ?
O6 Yb2 O3 143.4(5) . . ?
N13 Yb2 O3 104.6(5) . . ?
O4 Yb2 O3 73.0(5) . . ?
N7 Yb2 O3 86.9(5) . . ?
O2 Yb2 O3 66.9(6) . . ?
O1 Yb2 H1A 15.5 . . ?
O5 Yb2 H1A 158.5 . . ?
O6 Yb2 H1A 90.2 . . ?
N13 Yb2 H1A 82.7 . . ?
O4 Yb2 H1A 70.5 . . ?
N7 Yb2 H1A 117.8 . . ?
O2 Yb2 H1A 65.0 . . ?
O3 Yb2 H1A 126.4 . . ?
O1 Yb2 H1B 15.8 . . ?
O5 Yb2 H1B 141.0 . . ?
O6 Yb2 H1B 63.1 . . ?
N13 Yb2 H1B 91.6 . . ?
O4 Yb2 H1B 79.4 . . ?
N7 Yb2 H1B 93.8 . . ?
O2 Yb2 H1B 96.3 . . ?
O3 Yb2 H1B 151.1 . . ?
H1A Yb2 H1B 31.3 . . ?
C5 N5 C9 117.7(9) . . ?
C5 N5 Ru1 125.8(7) . . ?
C9 N5 Ru1 116.4(5) . . ?
C14 N6 C10 117.9(7) . . ?
C14 N6 Ru1 126.4(6) . . ?
C10 N6 Ru1 115.6(5) . . ?
C15 N7 Yb2 175.8(7) . . ?
C18 N10 Yb1 169.8(8) . . ?
C19 N11 C23 118.8(7) . . ?
C19 N11 Ru2 125.4(6) . . ?
C23 N11 Ru2 115.8(6) . . ?
C28 N12 C24 118.3(7) . . ?
C28 N12 Ru2 126.4(6) . . ?
C24 N12 Ru2 115.2(6) . . ?
C29 N13 Yb2 164.8(9) . . ?
C30 N14 Yb1 178.2(8) . 1_455 ?
C33 N17 C37 118.1(7) . . ?
C33 N17 Ru3 125.9(6) . . ?
C37 N17 Ru3 115.7(5) . . ?
C42 N18 C38 118.3(7) . . ?
C42 N18 Ru3 125.7(6) . . ?
C38 N18 Ru3 115.7(5) . . ?
Yb2 O1 H1A 120.7 . . ?
Yb2 O1 H1B 119.3 . . ?
H1A O1 H1B 120.0 . . ?
Yb2 O2 H2A 119.9 . . ?
Yb2 O2 H2B 120.1 . . ?
H2A O2 H2B 120.0 . . ?
Yb2 O3 H3A 121.4 . . ?
Yb2 O3 H3B 118.6 . . ?
H3A O3 H3B 120.0 . . ?
Yb2 O4 H4A 124.7 . . ?
Yb2 O4 H4B 125.7 . . ?
H4A O4 H4B 107.7 . . ?
Yb2 O5 H5A 119.9 . . ?
Yb2 O5 H5B 120.1 . . ?
H5A O5 H5B 120.0 . . ?
Yb2 O6 H6A 119.0 . . ?
Yb2 O6 H6B 120.9 . . ?
H6A O6 H6B 120.0 . . ?
Yb1 O7 H7A 122.8 . . ?
Yb1 O7 H7B 117.1 . . ?
H7A O7 H7B 120.0 . . ?
Yb1 O8 H8A 131.3 . . ?
Yb1 O8 H8B 118.8 . . ?
H8A O8 H8B 107.7 . . ?
Yb1 O9 H9A 119.8 . . ?
Yb1 O9 H9B 120.2 . . ?
H9A O9 H9B 120.0 . . ?
Yb1 O10 H10A 120.1 . . ?
Yb1 O10 H10B 119.9 . . ?
H10A O10 H10B 120.0 . . ?
Yb1 O11 H11A 118.2 . . ?
Yb1 O11 H11B 121.9 . . ?
H11A O11 H11B 107.7 . . ?
Yb1 O12 H12A 120.0 . . ?
Yb1 O12 H12B 120.0 . . ?
H12A O12 H12B 120.0 . . ?
N1 C1 Ru1 177.4(12) . . ?
N2 C2 Ru1 175.9(10) . . ?
N3 C3 Ru1 178.6(11) . . ?
N4 C4 Ru1 176.8(9) . . ?
N5 C5 C6 121.9(11) . . ?
N5 C5 H5C 119.0 . . ?
C6 C5 H5C 119.0 . . ?
C7 C6 C5 120.4(9) . . ?
C7 C6 H6C 119.8 . . ?
C5 C6 H6C 119.8 . . ?
C6 C7 C8 118.5(11) . . ?
C6 C7 H7C 120.8 . . ?
C8 C7 H7C 120.8 . . ?
C9 C8 C7 119.0(10) . . ?
C9 C8 H8A 120.5 . . ?
C7 C8 H8A 120.5 . . ?
N5 C9 C8 122.4(8) . . ?
N5 C9 C10 114.7(8) . . ?
C8 C9 C10 123.0(8) . . ?
N6 C10 C11 122.3(7) . . ?
N6 C10 C9 115.4(7) . . ?
C11 C10 C9 122.3(7) . . ?
C12 C11 C10 118.9(8) . . ?
C12 C11 H11A 120.5 . . ?
C10 C11 H11A 120.5 . . ?
C11 C12 C13 118.1(7) . . ?
C11 C12 H12A 121.0 . . ?
C13 C12 H12A 121.0 . . ?
C14 C13 C12 119.8(8) . . ?
C14 C13 H13A 120.1 . . ?
C12 C13 H13A 120.1 . . ?
N6 C14 C13 122.9(8) . . ?
N6 C14 H14A 118.5 . . ?
C13 C14 H14A 118.5 . . ?
N7 C15 Ru2 176.4(8) . . ?
N8 C16 Ru2 175.7(8) . . ?
N9 C17 Ru2 175.0(8) . . ?
N10 C18 Ru2 178.1(9) . . ?
N11 C19 C20 123.0(8) . . ?
N11 C19 H19A 118.5 . . ?
C20 C19 H19A 118.5 . . ?
C21 C20 C19 118.5(9) . . ?
C21 C20 H20A 120.7 . . ?
C19 C20 H20A 120.7 . . ?
C20 C21 C22 119.1(8) . . ?
C20 C21 H21A 120.5 . . ?
C22 C21 H21A 120.5 . . ?
C21 C22 C23 119.9(9) . . ?
C21 C22 H22A 120.1 . . ?
C23 C22 H22A 120.1 . . ?
N11 C23 C22 120.6(9) . . ?
N11 C23 C24 115.9(7) . . ?
C22 C23 C24 123.5(8) . . ?
N12 C24 C25 120.2(9) . . ?
N12 C24 C23 115.7(7) . . ?
C25 C24 C23 124.1(8) . . ?
C26 C25 C24 119.5(10) . . ?
C26 C25 H25A 120.3 . . ?
C24 C25 H25A 120.3 . . ?
C25 C26 C27 119.9(8) . . ?
C25 C26 H26A 120.0 . . ?
C27 C26 H26A 120.0 . . ?
C28 C27 C26 118.2(10) . . ?
C28 C27 H27A 120.9 . . ?
C26 C27 H27A 120.9 . . ?
N12 C28 C27 123.9(10) . . ?
N12 C28 H28A 118.0 . . ?
C27 C28 H28A 118.0 . . ?
N13 C29 Ru3 179.0(9) . . ?
N14 C30 Ru3 175.2(8) . . ?
N15 C31 Ru3 178.3(8) . . ?
N16 C32 Ru3 178.5(9) . . ?
N17 C33 C34 122.6(8) . . ?
N17 C33 H33A 118.7 . . ?
C34 C33 H33A 118.7 . . ?
C33 C34 C35 118.7(8) . . ?
C33 C34 H34A 120.6 . . ?
C35 C34 H34A 120.6 . . ?
C36 C35 C34 119.4(9) . . ?
C36 C35 H35A 120.3 . . ?
C34 C35 H35A 120.3 . . ?
C37 C36 C35 118.8(9) . . ?
C37 C36 H36A 120.6 . . ?
C35 C36 H36A 120.6 . . ?
N17 C37 C36 122.2(7) . . ?
N17 C37 C38 115.4(7) . . ?
C36 C37 C38 122.4(8) . . ?
N18 C38 C39 121.6(7) . . ?
N18 C38 C37 114.9(7) . . ?
C39 C38 C37 123.4(8) . . ?
C40 C39 C38 119.5(9) . . ?
C40 C39 H39A 120.3 . . ?
C38 C39 H39A 120.3 . . ?
C39 C40 C41 119.1(8) . . ?
C39 C40 H40A 120.5 . . ?
C41 C40 H40A 120.5 . . ?
C42 C41 C40 119.6(8) . . ?
C42 C41 H41A 120.2 . . ?
C40 C41 H41A 120.2 . . ?
N18 C42 C41 121.9(9) . . ?
N18 C42 H42A 119.0 . . ?
C41 C42 H42A 119.0 . . ?

loop_
_geom_bond_atom_site_label_1
_geom_bond_atom_site_label_2
_geom_bond_distance
_geom_bond_site_symmetry_2
_geom_bond_publ_flag
Ru1 C3 1.953(13) . ?
Ru1 C1 1.964(9) . ?
Ru1 C2 2.024(9) . ?
Ru1 C4 2.035(10) . ?
Ru1 N5 2.099(8) . ?
Ru1 N6 2.106(6) . ?
Ru2 C18 1.962(9) . ?
Ru2 C15 1.973(8) . ?
Ru2 C17 2.021(9) . ?
Ru2 C16 2.047(9) . ?
Ru2 N12 2.114(7) . ?
Ru2 N11 2.124(6) . ?
Ru3 C29 1.976(8) . ?
Ru3 C30 1.983(9) . ?
Ru3 C32 2.033(9) . ?
Ru3 C31 2.038(8) . ?
Ru3 N18 2.111(7) . ?
Ru3 N17 2.112(7) . ?
Yb1 O11 2.252(18) . ?
Yb1 O8 2.293(9) . ?
Yb1 N10 2.316(7) . ?
Yb1 O10 2.319(8) . ?
Yb1 O12 2.336(6) . ?
Yb1 O7 2.358(19) . ?
Yb1 O9 2.364(8) . ?
Yb1 N14 2.366(8) 1_655 ?
Yb1 H11A 2.7572 . ?
Yb2 O1 2.206(10) . ?
Yb2 O5 2.303(8) . ?
Yb2 O6 2.318(9) . ?
Yb2 N13 2.328(9) . ?
Yb2 O4 2.341(7) . ?
Yb2 N7 2.368(8) . ?
Yb2 O2 2.372(16) . ?
Yb2 O3 2.415(19) . ?
Yb2 H1A 2.7397 . ?
Yb2 H1B 2.7248 . ?
N1 C1 1.165(13) . ?
N2 C2 1.157(12) . ?
N3 C3 1.176(16) . ?
N4 C4 1.148(14) . ?
N5 C5 1.354(11) . ?
N5 C9 1.354(11) . ?
N6 C14 1.339(10) . ?
N6 C10 1.354(10) . ?
N7 C15 1.165(11) . ?
N8 C16 1.154(12) . ?
N9 C17 1.157(12) . ?
N10 C18 1.167(12) . ?
N11 C19 1.343(11) . ?
N11 C23 1.348(10) . ?
N12 C28 1.337(12) . ?
N12 C24 1.373(11) . ?
N13 C29 1.164(12) . ?
N14 C30 1.152(12) . ?
N14 Yb1 2.366(8) 1_455 ?
N15 C31 1.147(11) . ?
N16 C32 1.146(13) . ?
N17 C33 1.355(10) . ?
N17 C37 1.359(10) . ?
N18 C42 1.349(10) . ?
N18 C38 1.371(11) . ?
O1 H1A 0.8500 . ?
O1 H1B 0.8502 . ?
O2 H2A 0.8501 . ?
O2 H2B 0.8500 . ?
O3 H3A 0.8500 . ?
O3 H3B 0.8501 . ?
O4 H4A 0.8501 . ?
O4 H4B 0.8500 . ?
O5 H5A 0.8501 . ?
O5 H5B 0.8500 . ?
O6 H6A 0.8500 . ?
O6 H6B 0.8500 . ?
O7 H7A 0.8500 . ?
O7 H7B 0.8500 . ?
O8 H8A 0.8501 . ?
O8 H8B 0.8499 . ?
O9 H9A 0.8499 . ?
O9 H9B 0.8500 . ?
O10 H10A 0.8499 . ?
O10 H10B 0.8500 . ?
O11 H11A 0.8499 . ?
O11 H11B 0.8499 . ?
O12 H12A 0.8502 . ?
O12 H12B 0.8499 . ?
C5 C6 1.377(19) . ?
C5 H5C 0.9500 . ?
C6 C7 1.365(19) . ?
C6 H6C 0.9500 . ?
C7 C8 1.389(13) . ?
C7 H7C 0.9500 . ?
C8 C9 1.384(13) . ?
C8 H8A 0.9500 . ?
C9 C10 1.487(11) . ?
C10 C11 1.392(11) . ?
C11 C12 1.387(12) . ?
C11 H11A 0.9500 . ?
C12 C13 1.394(14) . ?
C12 H12A 0.9500 . ?
C13 C14 1.366(12) . ?
C13 H13A 0.9500 . ?
C14 H14A 0.9500 . ?
C19 C20 1.387(12) . ?
C19 H19A 0.9500 . ?
C20 C21 1.376(15) . ?
C20 H20A 0.9500 . ?
C21 C22 1.382(15) . ?
C21 H21A 0.9500 . ?
C22 C23 1.401(13) . ?
C22 H22A 0.9500 . ?
C23 C24 1.460(13) . ?
C24 C25 1.403(12) . ?
C25 C26 1.373(16) . ?
C25 H25A 0.9500 . ?
C26 C27 1.379(17) . ?
C26 H26A 0.9500 . ?
C27 C28 1.370(13) . ?
C27 H27A 0.9500 . ?
C28 H28A 0.9500 . ?
C33 C34 1.366(14) . ?
C33 H33A 0.9500 . ?
C34 C35 1.394(15) . ?
C34 H34A 0.9500 . ?
C35 C36 1.384(13) . ?
C35 H35A 0.9500 . ?
C36 C37 1.377(12) . ?
C36 H36A 0.9500 . ?
C37 C38 1.479(11) . ?
C38 C39 1.384(12) . ?
C39 C40 1.374(13) . ?
C39 H39A 0.9500 . ?
C40 C41 1.388(15) . ?
C40 H40A 0.9500 . ?
C41 C42 1.381(13) . ?
C41 H41A 0.9500 . ?
C42 H42A 0.9500 . ?

loop_
_geom_hbond_atom_site_label_D
_geom_hbond_atom_site_label_H
_geom_hbond_atom_site_label_A
_geom_hbond_distance_DH
_geom_hbond_distance_HA
_geom_hbond_distance_DA
_geom_hbond_angle_DHA
_geom_hbond_site_symmetry_A
O1 H1A N3 0.85 2.15 2.865(18) 141.1 2_666
O1 H1B N3 0.85 2.30 2.818(16) 119.3 1_545
O2 H2A O24 0.85 1.87 2.67(3) 156.6 2_666
O2 H2B O20 0.85 2.46 3.29(2) 165.2 1_545
O3 H3A O23 0.85 2.28 2.86(2) 125.6 2_666
O3 H3A O24 0.85 2.53 3.34(3) 159.8 2_666
O4 H4A O16 0.85 2.02 2.662(10) 131.2 .
O4 H4B N2 0.85 2.32 3.011(14) 139.0 2_666
O5 H5A O17 0.85 2.32 2.834(10) 119.4 1_545
O5 H5B O14 0.85 2.03 2.862(14) 166.6 .
O6 H6A N3 0.85 2.55 3.199(16) 134.4 1_545
O6 H6B O7 0.85 2.48 3.19(2) 141.4 .
O6 H6B O15 0.85 2.59 2.956(15) 106.9 .
O7 H7B N4 0.85 2.52 3.24(2) 143.1 1_545
O8 H8B N1 0.85 1.92 2.765(13) 169.8 2_766
O9 H9A N1 0.85 2.45 3.164(15) 142.0 2_766
O9 H9B O2 0.85 2.41 3.206(18) 155.3 1_655
O10 H10A O13 0.85 2.16 2.76(3) 127.6 1_655
O10 H10A O24 0.85 2.38 3.19(2) 161.1 2_766
O10 H10B O17 0.85 2.37 2.797(10) 111.5 2_765
O10 H10B O18 0.85 2.64 3.10(4) 115.7 1_645
O11 H11A O14 0.85 2.49 3.32(2) 165.5 .
O11 H11B O26 0.85 2.05 2.76(3) 139.9 2_756
O11 H11B O25 0.85 2.43 3.23(3) 157.6 2_756
O12 H12A O19 0.85 1.82 2.665(9) 170.5 1_645
O12 H12B O25 0.85 2.25 2.83(3) 124.9 2_756
O12 H12B N4 0.85 2.40 3.128(14) 144.7 1_545
O3 H3B O18 0.85 1.75 2.29(4) 119.5 2_665
